data_1547888
loop_
_publ_author_name
'Xuemiao Yin'
'Yaxing Wang'
'Xiaojing Bai'
'Yumin Wang'
'Lanhua Chen'
'Chengliang Xiao'
'Juan Diwu'
'Shiyu Du'
'Zhifang Chai'
'Thomas E. Albrecht-Schmitt'
'Shuao Wang'

_publ_section_title
;
 Rare earth separations by selective borate crystallization
;
_journal_name_full 'Nature Communications'
_journal_page_first 14438
_journal_paper_doi 10.1038/ncomms14438
_journal_volume 8
_journal_year 2017
_chemical_formula_moiety 'B4 Cl La O8'
_chemical_formula_sum 'B4 Cl La O8'
_chemical_formula_weight 345.60
_chemical_name_common 'Lanthanum  borate chloride'
_space_group_crystal_system monoclinic
_space_group_IT_number 9
_space_group_name_Hall 'C -2yc'
_space_group_name_H-M_alt 'C 1 c 1'
_symmetry_space_group_name_Hall 'C -2yc'
_symmetry_space_group_name_H-M 'C 1 c 1'
_atom_sites_solution_hydrogens .
_cell_angle_alpha 90
_cell_angle_beta 105.271(7)
_cell_angle_gamma 90
_cell_formula_units_Z 4
_cell_length_a 6.5268(17)
_cell_length_b 11.251(3)
_cell_length_c 9.814(3)
_cell_measurement_reflns_used 1190
_cell_measurement_temperature 298(2)
_cell_measurement_theta_max 27.573
_cell_measurement_theta_min 3.708
_cell_volume 695.2(3)
_computing_cell_refinement 'Bruker SMART'
_computing_data_collection 'Bruker SMART'
_computing_data_reduction 'Bruker SAINT'
_computing_molecular_graphics 'SHELXL-2014/7 (Sheldrick, 2014)'
_computing_publication_material 'SHELXL-2014/7 (Sheldrick, 2014)'
_computing_structure_refinement 'SHELXL-2014/7 (Sheldrick, 2014)'
_computing_structure_solution 'SHELXL-2014/7 (Sheldrick, 2014)'
_diffrn_ambient_temperature 298(2)
_diffrn_measured_fraction_theta_full 0.983
_diffrn_measured_fraction_theta_max 0.987
_diffrn_measurement_device_type 'Bruker Aperx II'
_diffrn_radiation_type MoK\a
_diffrn_radiation_wavelength 0.71073
_diffrn_reflns_av_R_equivalents 0.0185
_diffrn_reflns_av_unetI/netI 0.0251
_diffrn_reflns_Laue_measured_fraction_full 0.983
_diffrn_reflns_Laue_measured_fraction_max 0.987
_diffrn_reflns_limit_h_max 8
_diffrn_reflns_limit_h_min -6
_diffrn_reflns_limit_k_max 14
_diffrn_reflns_limit_k_min -14
_diffrn_reflns_limit_l_max 9
_diffrn_reflns_limit_l_min -12
_diffrn_reflns_number 3658
_diffrn_reflns_point_group_measured_fraction_full 0.983
_diffrn_reflns_point_group_measured_fraction_max 0.987
_diffrn_reflns_theta_full 25.242
_diffrn_reflns_theta_max 27.573
_diffrn_reflns_theta_min 3.708
_diffrn_source 'fine-focus sealed tube'
_exptl_absorpt_coefficient_mu 6.538
_exptl_absorpt_correction_T_max 0.955
_exptl_absorpt_correction_T_min 0.841
_exptl_absorpt_correction_type multi-scan
_exptl_absorpt_process_details 'SADABS, Bruker'
_exptl_crystal_colour colorless
_exptl_crystal_density_diffrn 3.302
_exptl_crystal_description block
_exptl_crystal_F_000 632
_exptl_crystal_size_max 0.067
_exptl_crystal_size_mid 0.022
_exptl_crystal_size_min 0.007
_refine_diff_density_max 0.461
_refine_diff_density_min -0.437
_refine_diff_density_rms 0.088
_refine_ls_abs_structure_details
;
 Refined as an inversion twin.
;
_refine_ls_abs_structure_Flack 0.990(18)
_refine_ls_extinction_coef 0.0044(5)
_refine_ls_extinction_expression Fc^*^=kFc[1+0.001xFc^2^\l^3^/sin(2\q)]^-1/4^
_refine_ls_extinction_method SHELXL
_refine_ls_goodness_of_fit_ref 1.037
_refine_ls_hydrogen_treatment undef
_refine_ls_matrix_type full
_refine_ls_number_parameters 129
_refine_ls_number_reflns 1190
_refine_ls_number_restraints 2
_refine_ls_restrained_S_all 1.036
_refine_ls_R_factor_all 0.0111
_refine_ls_R_factor_gt 0.0111
_refine_ls_shift/su_max 0.001
_refine_ls_shift/su_mean 0.000
_refine_ls_structure_factor_coef Fsqd
_refine_ls_weighting_details 'w=1/[\s^2^(Fo^2^)+(0.0138P)^2^] where P=(Fo^2^+2Fc^2^)/3'
_refine_ls_weighting_scheme calc
_refine_ls_wR_factor_gt 0.0286
_refine_ls_wR_factor_ref 0.0286
_reflns_Friedel_coverage 0.993
_reflns_Friedel_fraction_full 0.984
_reflns_Friedel_fraction_max 0.988
_reflns_number_gt 1185
_reflns_number_total 1190
_reflns_threshold_expression 'I > 2\s(I)'
_cod_data_source_file ncomms14438-1.cif
_cod_data_source_block LaBOCl-1
_cod_depositor_comments
;
The following automatic conversions were performed:

'_exptl_absorpt_correction_type' value 'Multi-scan' changed to
'multi-scan' according to the built-in table from CIF Core dictionary
named 'cif_core.dic' version 2.4.1 from 2010-06-29.

Automatic conversion script
Id: cif_fix_values 5376 2017-05-30 11:51:03Z andrius 
;
_cod_original_cell_volume 695.3(3)
_cod_database_code 1547888
_shelx_space_group_comment
;
The symmetry employed for this shelxl refinement is uniquely defined
by the following loop, which should always be used as a source of
symmetry information in preference to the above space-group names.
They are only intended as comments.
;
_shelxl_version_number 2014-3

loop_
_space_group_symop_operation_xyz
'x, y, z'
'x, -y, z+1/2'
'x+1/2, y+1/2, z'
'x+1/2, -y+1/2, z+1/2'

loop_
_atom_site_label
_atom_site_type_symbol
_atom_site_fract_x
_atom_site_fract_y
_atom_site_fract_z
_atom_site_U_iso_or_equiv
_atom_site_adp_type
_atom_site_occupancy
_atom_site_site_symmetry_order
_atom_site_calc_flag
_atom_site_refinement_flags_posn
_atom_site_refinement_flags_adp
_atom_site_refinement_flags_occupancy
_atom_site_disorder_assembly
_atom_site_disorder_group
La1 La 0.64558(3) 0.79357(2) 0.55560(3) 0.00539(9) Uani 1 1 d . . . . .
B1 B 0.3334(7) 0.5543(4) 0.6361(5) 0.0080(8) Uani 1 1 d . . . . .
B2 B 0.9930(7) 0.5940(4) 0.6853(5) 0.0063(8) Uani 1 1 d . . . . .
B3 B 1.2459(7) 0.7557(4) 0.7082(5) 0.0071(8) Uani 1 1 d . . . . .
B4 B 0.6757(7) 0.4662(4) 0.6167(5) 0.0069(8) Uani 1 1 d . . . . .
O1 O 0.9582(4) 0.9626(2) 0.6047(3) 0.0083(5) Uani 1 1 d . . . . .
O2 O 0.7999(5) 0.7241(2) 0.3610(3) 0.0107(6) Uani 1 1 d . . . . .
O3 O 1.0306(5) 0.7171(2) 0.6563(3) 0.0055(6) Uani 1 1 d . . . . .
O4 O 0.6299(4) 1.0155(2) 0.6245(3) 0.0068(5) Uani 1 1 d . . . . .
O5 O 0.7673(4) 0.5734(2) 0.6119(3) 0.0071(5) Uani 1 1 d . . . . .
O6 O 0.5338(4) 0.9275(3) 0.3380(3) 0.0106(6) Uani 1 1 d . . . . .
O7 O 0.4005(4) 0.6649(2) 0.6774(3) 0.0065(5) Uani 1 1 d . . . . .
O8 O 0.7920(4) 0.3638(2) 0.6343(3) 0.0074(5) Uani 1 1 d . . . . .
Cl1 Cl 0.78460(15) 0.82533(10) 0.86228(11) 0.01241(19) Uani 1 1 d . . . . .

loop_
_atom_site_aniso_label
_atom_site_aniso_U_11
_atom_site_aniso_U_22
_atom_site_aniso_U_33
_atom_site_aniso_U_23
_atom_site_aniso_U_13
_atom_site_aniso_U_12
La1 0.00613(12) 0.00399(12) 0.00610(11) -0.00019(11) 0.00172(7) -0.00008(10)
B1 0.008(2) 0.007(2) 0.0094(19) 0.0030(17) 0.0034(16) 0.0008(16)
B2 0.0058(19) 0.0041(19) 0.0091(18) -0.0022(16) 0.0023(15) -0.0009(15)
B3 0.009(2) 0.004(2) 0.0094(19) -0.0001(17) 0.0039(15) -0.0010(16)
B4 0.0077(19) 0.0056(18) 0.0078(16) -0.0008(16) 0.0026(15) -0.0005(16)
O1 0.0047(12) 0.0049(12) 0.0156(13) 0.0000(11) 0.0034(10) 0.0012(10)
O2 0.0103(15) 0.0139(13) 0.0075(14) 0.0013(12) 0.0019(11) 0.0026(11)
O3 0.0052(13) 0.0026(13) 0.0087(14) 0.0003(9) 0.0017(11) -0.0003(9)
O4 0.0045(12) 0.0035(12) 0.0137(13) -0.0017(11) 0.0048(10) -0.0017(10)
O5 0.0040(12) 0.0033(12) 0.0138(13) 0.0017(11) 0.0017(10) 0.0000(10)
O6 0.0137(14) 0.0102(14) 0.0070(13) 0.0007(11) 0.0013(10) -0.0011(11)
O7 0.0049(13) 0.0044(12) 0.0100(13) 0.0004(12) 0.0012(10) 0.0008(11)
O8 0.0056(13) 0.0062(12) 0.0112(13) 0.0009(11) 0.0037(10) -0.0012(10)
Cl1 0.0125(5) 0.0155(4) 0.0084(4) 0.0003(4) 0.0012(3) 0.0047(4)

loop_
_atom_type_symbol
_atom_type_description
_atom_type_scat_dispersion_real
_atom_type_scat_dispersion_imag
_atom_type_scat_source
B B 0.0013 0.0007 'International Tables Vol C Tables 4.2.6.8 and 6.1.1.4'
O O 0.0106 0.0060 'International Tables Vol C Tables 4.2.6.8 and 6.1.1.4'
Cl Cl 0.1484 0.1585 'International Tables Vol C Tables 4.2.6.8 and 6.1.1.4'
La La -0.2871 2.4523 'International Tables Vol C Tables 4.2.6.8 and 6.1.1.4'

loop_
_geom_angle_atom_site_label_1
_geom_angle_atom_site_label_2
_geom_angle_atom_site_label_3
_geom_angle
_geom_angle_site_symmetry_1
_geom_angle_site_symmetry_3
O2 La1 O6 68.35(9) . .
O2 La1 O4 123.33(9) . .
O6 La1 O4 68.21(8) . .
O2 La1 O5 72.86(9) . .
O6 La1 O5 137.58(9) . .
O4 La1 O5 152.44(9) . .
O2 La1 O3 69.11(10) . .
O6 La1 O3 123.26(9) . .
O4 La1 O3 108.71(8) . .
O5 La1 O3 52.78(8) . .
O2 La1 O7 125.59(9) . .
O6 La1 O7 128.48(8) . .
O4 La1 O7 109.66(8) . .
O5 La1 O7 64.85(8) . .
O3 La1 O7 106.54(8) . .
O2 La1 O1 85.42(9) . .
O6 La1 O1 76.90(9) . .
O4 La1 O1 50.56(8) . .
O5 La1 O1 116.73(8) . .
O3 La1 O1 63.95(8) . .
O7 La1 O1 143.77(9) . .
O2 La1 O8 147.46(9) . 3_455
O6 La1 O8 89.39(9) . 3_455
O4 La1 O8 63.56(8) . 3_455
O5 La1 O8 116.45(8) . 3_455
O3 La1 O8 142.46(9) . 3_455
O7 La1 O8 51.62(8) . 3_455
O1 La1 O8 113.26(8) . 3_455
O2 La1 Cl1 138.01(8) . .
O6 La1 Cl1 136.85(7) . .
O4 La1 Cl1 68.75(6) . .
O5 La1 Cl1 84.47(6) . .
O3 La1 Cl1 69.01(7) . .
O7 La1 Cl1 70.42(6) . .
O1 La1 Cl1 73.71(6) . .
O8 La1 Cl1 74.37(6) 3_455 .
O2 La1 Cl1 77.31(8) . 4_464
O6 La1 Cl1 74.00(7) . 4_464
O4 La1 Cl1 121.85(6) . 4_464
O5 La1 Cl1 81.50(6) . 4_464
O3 La1 Cl1 128.94(6) . 4_464
O7 La1 Cl1 64.34(6) . 4_464
O1 La1 Cl1 150.00(6) . 4_464
O8 La1 Cl1 73.77(6) 3_455 4_464
Cl1 La1 Cl1 134.43(4) . 4_464
O2 La1 B2 72.56(10) . .
O6 La1 B2 139.49(10) . .
O4 La1 B2 129.96(9) . .
O5 La1 B2 27.05(9) . .
O3 La1 B2 26.27(9) . .
O7 La1 B2 83.48(9) . .
O1 La1 B2 90.00(10) . .
O8 La1 B2 130.60(10) 3_455 .
Cl1 La1 B2 71.46(8) . .
Cl1 La1 B2 107.54(8) 4_464 .
O7 B1 O1 125.9(4) . 3_445
O7 B1 O4 123.3(4) . 3_445
O1 B1 O4 110.7(3) 3_445 3_445
O3 B2 O6 111.3(3) . 4_565
O3 B2 O5 104.7(3) . .
O6 B2 O5 111.1(3) 4_565 .
O3 B2 O4 109.8(3) . 3_545
O6 B2 O4 110.1(3) 4_565 3_545
O5 B2 O4 109.8(3) . 3_545
O3 B2 La1 52.49(18) . .
O6 B2 La1 116.0(2) 4_565 .
O5 B2 La1 53.59(17) . .
O4 B2 La1 133.8(3) 3_545 .
O3 B3 O8 112.4(3) . 3
O3 B3 O2 111.2(3) . 4_565
O8 B3 O2 110.4(3) 3 4_565
O3 B3 O7 111.4(3) . 1_655
O8 B3 O7 102.9(3) 3 1_655
O2 B3 O7 108.3(3) 4_565 1_655
O8 B4 O5 121.4(4) . .
O8 B4 O1 120.4(4) . 3_445
O5 B4 O1 118.2(4) . 3_445
B1 O1 B4 126.8(3) 3 3
B1 O1 La1 95.8(2) 3 .
B4 O1 La1 137.0(2) 3 .
B3 O2 La1 134.0(2) 4_464 .
B2 O3 B3 115.0(3) . .
B2 O3 La1 101.2(2) . .
B3 O3 La1 142.9(2) . .
B1 O4 B2 116.6(3) 3 3_455
B1 O4 La1 102.9(2) 3 .
B2 O4 La1 138.1(2) 3_455 .
B4 O5 B2 121.1(3) . .
B4 O5 La1 137.7(3) . .
B2 O5 La1 99.4(2) . .
B2 O6 La1 133.5(2) 4_464 .
B1 O7 B3 120.0(3) . 1_455
B1 O7 La1 123.6(2) . .
B3 O7 La1 103.4(2) 1_455 .
B4 O8 B3 125.1(3) . 3_445
B4 O8 La1 133.6(3) . 3_545
B3 O8 La1 101.3(2) 3_445 3_545
La1 Cl1 La1 126.06(4) . 4_565

loop_
_geom_bond_atom_site_label_1
_geom_bond_atom_site_label_2
_geom_bond_distance
_geom_bond_site_symmetry_2
La1 O2 2.507(3) .
La1 O6 2.558(3) .
La1 O4 2.596(3) .
La1 O5 2.615(3) .
La1 O3 2.593(3) .
La1 O7 2.663(3) .
La1 O1 2.737(3) .
La1 O8 2.736(3) 3_455
La1 Cl1 2.9277(14) .
La1 Cl1 2.9301(12) 4_464
La1 B2 3.206(4) .
B1 O7 1.345(5) .
B1 O1 1.399(5) 3_445
B1 O4 1.374(5) 3_445
B2 O3 1.447(5) .
B2 O6 1.471(5) 4_565
B2 O5 1.478(5) .
B2 O4 1.489(5) 3_545
B3 O3 1.430(5) .
B3 O8 1.486(5) 3
B3 O2 1.465(5) 4_565
B3 O7 1.522(5) 1_655
B4 O8 1.366(5) .
B4 O5 1.352(5) .
B4 O1 1.394(5) 3_445
O1 B1 1.399(5) 3
O1 B4 1.394(5) 3
O2 B3 1.464(5) 4_464
O4 B1 1.374(5) 3
O4 B2 1.489(5) 3_455
O6 B2 1.471(5) 4_464
O7 B3 1.522(5) 1_455
O8 B3 1.486(5) 3_445
O8 La1 2.736(3) 3_545
Cl1 La1 2.9301(12) 4_565
